data_4308727
loop_
_publ_author_name
'Chuan-De Wu'
'Wenbin Lin'

_publ_section_title
;
Self-Assembly of Homochiral Porous Solids Based on 1D Cadmium(II)
Coordination Polymers
;
_journal_name_full 'Inorganic Chemistry'
_journal_page_first 1178
_journal_page_last 1180
_journal_paper_doi 10.1021/ic048671b
_journal_volume 44
_journal_year 2005
_chemical_formula_sum 'C78 H76 Cd Cl2 N4 O16'
_chemical_formula_weight 1508.73
_chemical_name_systematic
;
 ?
;
_space_group_IT_number 18
_symmetry_cell_setting orthorhombic
_symmetry_space_group_name_Hall 'P 2 2ab'
_symmetry_space_group_name_H-M 'P 21 21 2'
_atom_sites_solution_hydrogens geom
_atom_sites_solution_primary direct
_atom_sites_solution_secondary difmap
_audit_creation_method SHELXL-97
_cell_angle_alpha 90.00
_cell_angle_beta 90.00
_cell_angle_gamma 90.00
_cell_formula_units_Z 2
_cell_length_a 14.4302(8)
_cell_length_b 17.8170(11)
_cell_length_c 19.3072(9)
_cell_measurement_temperature 173(2)
_cell_measurement_theta_max 23.35
_cell_measurement_theta_min 2.40
_cell_volume 4963.9(5)
_computing_cell_refinement 'Siemens SMART & SAINT'
_computing_data_collection 'Siemens SMART'
_computing_data_reduction 'Siemens XPREP'
_computing_structure_refinement 'Siemens SHELXTL'
_computing_structure_solution 'Siemens SHELXTL'
_diffrn_ambient_temperature 173(2)
_diffrn_measured_fraction_theta_full 0.987
_diffrn_measured_fraction_theta_max 0.987
_diffrn_radiation_monochromator graphite
_diffrn_radiation_source 'fine-focus sealed tube'
_diffrn_radiation_type MoK\a
_diffrn_radiation_wavelength 0.71073
_diffrn_reflns_av_R_equivalents 0.0797
_diffrn_reflns_av_sigmaI/netI 0.1260
_diffrn_reflns_limit_h_max 15
_diffrn_reflns_limit_h_min -16
_diffrn_reflns_limit_k_max 15
_diffrn_reflns_limit_k_min -19
_diffrn_reflns_limit_l_max 21
_diffrn_reflns_limit_l_min -20
_diffrn_reflns_number 17378
_diffrn_reflns_theta_full 23.35
_diffrn_reflns_theta_max 23.35
_diffrn_reflns_theta_min 2.40
_diffrn_standards_decay_% 0
_diffrn_standards_interval_count 0
_diffrn_standards_interval_time .
_diffrn_standards_number 0
_exptl_absorpt_coefficient_mu 0.326
_exptl_absorpt_correction_T_max 1.0000
_exptl_absorpt_correction_T_min 0.6469
_exptl_absorpt_correction_type empirical
_exptl_absorpt_process_details 'SADABS (Sheldrick, 1996)'
_exptl_crystal_colour Colorless
_exptl_crystal_density_diffrn 1.009
_exptl_crystal_density_method 'not measured'
_exptl_crystal_description Bloc
_exptl_crystal_F_000 1564
_exptl_crystal_size_max 0.80
_exptl_crystal_size_mid 0.60
_exptl_crystal_size_min 0.20
_refine_diff_density_max 0.429
_refine_diff_density_min -0.468
_refine_diff_density_rms 0.077
_refine_ls_abs_structure_details 'Flack H D (1983), Acta Cryst. A39, 876-881'
_refine_ls_abs_structure_Flack 0.03(10)
_refine_ls_extinction_coef 0.000(2)
_refine_ls_extinction_expression Fc^*^=kFc[1+0.001xFc^2^\l^3^/sin(2\q)]^-1/4^
_refine_ls_extinction_method SHELXL
_refine_ls_goodness_of_fit_ref 1.020
_refine_ls_hydrogen_treatment mixed
_refine_ls_matrix_type full
_refine_ls_number_parameters 427
_refine_ls_number_reflns 6813
_refine_ls_number_restraints 14
_refine_ls_restrained_S_all 1.035
_refine_ls_R_factor_gt 0.1226
_refine_ls_shift/su_max 0.000
_refine_ls_shift/su_mean 0.000
_refine_ls_structure_factor_coef Fsqd
_refine_ls_weighting_details 'calc w=1/[\s^2^(Fo^2^)+(0.1788P)^2^+9.3074P] where P=(Fo^2^+2Fc^2^)/3'
_refine_ls_weighting_scheme calc
_refine_ls_wR_factor_gt 0.2959
_refine_ls_wR_factor_ref 0.3646
_reflns_number_gt 3291
_reflns_number_total 6813
_reflns_threshold_expression >2sigma(I)
_cod_data_source_file ic048671bsi20050124_122126_2.cif
_cod_data_source_block Compound2
_cod_depositor_comments
;
The following automatic conversions were performed:
'_symmetry_cell_setting' value 'Orthorhombic' changed to 'orthorhombic'
according to '/home/saulius/struct/CIF-dictionaries/cif_core.dic'
dictionary named 'cif_core.dic' version 2.4.1 from 2010-06-29.

Automatic conversion script
Id: cif_fix_enum 1527 2010-12-29 10:47:43Z saulius 
;
_cod_database_code 4308727
_refine_ls_r_factor_ref 0.2225

loop_
_symmetry_equiv_pos_as_xyz
'x, y, z'
'-x, -y, z'
'-x+1/2, y+1/2, -z'
'x+1/2, -y+1/2, -z'

loop_
_atom_site_label
_atom_site_type_symbol
_atom_site_fract_x
_atom_site_fract_y
_atom_site_fract_z
_atom_site_U_iso_or_equiv
_atom_site_adp_type
_atom_site_occupancy
_atom_site_symmetry_multiplicity
_atom_site_calc_flag
_atom_site_refinement_flags
_atom_site_disorder_assembly
_atom_site_disorder_group
Cd1 Cd 0.5000 0.0000 0.43085(6) 0.1508(13) Uani 1 2 d S . .
O1 O 0.1865(7) 0.0951(7) 0.8577(5) 0.091(3) Uani 1 1 d . . .
O2 O 0.2452(9) 0.1787(7) 1.0190(5) 0.104(4) Uani 1 1 d . . .
N1 N 0.4150(14) 0.0668(13) 0.5174(6) 0.142(6) Uani 1 1 d . . .
N2 N 0.4125(14) 0.0625(8) 1.3448(5) 0.110(5) Uani 1 1 d . . .
C1 C 0.1600(9) 0.3272(8) 0.8389(6) 0.069(3) Uani 1 1 d . . .
C2 C 0.1228(9) 0.2886(9) 0.9001(5) 0.075(4) Uani 1 1 d . . .
C3 C 0.0776(9) 0.3368(10) 0.9527(6) 0.082(4) Uani 1 1 d . . .
H3A H 0.0531 0.3134 0.9930 0.098 Uiso 1 1 calc R . .
C4 C 0.0693(9) 0.4105(9) 0.9469(6) 0.079(4) Uani 1 1 d . . .
H4A H 0.0359 0.4382 0.9807 0.094 Uiso 1 1 calc R . .
C5 C 0.1113(11) 0.4487(7) 0.8891(7) 0.088(4) Uani 1 1 d . . .
H5A H 0.1118 0.5019 0.8865 0.106 Uiso 1 1 calc R . .
C6 C 0.1509(11) 0.4055(10) 0.8373(6) 0.093(5) Uani 1 1 d . . .
H6A H 0.1736 0.4310 0.7976 0.111 Uiso 1 1 calc R . .
C7 C 0.4591(12) 0.0933(11) 1.2888(7) 0.116(7) Uani 1 1 d . . .
H7A H 0.5249 0.0956 1.2895 0.140 Uiso 1 1 calc R . .
C8 C 0.3233(17) 0.0621(14) 1.3457(8) 0.149(9) Uani 1 1 d . . .
H8A H 0.2932 0.0492 1.3878 0.179 Uiso 1 1 calc R . .
C9 C 0.4118(16) 0.1206(10) 1.2322(7) 0.102(5) Uani 1 1 d . . .
H9A H 0.4451 0.1444 1.1959 0.122 Uiso 1 1 calc R . .
C10 C 0.2668(16) 0.0798(13) 1.2872(9) 0.145(8) Uani 1 1 d . . .
H10A H 0.2019 0.0710 1.2856 0.174 Uiso 1 1 calc R . .
C11 C 0.3216(17) 0.1141(10) 1.2278(8) 0.107(6) Uani 1 1 d . . .
C12 C 0.2635(14) 0.1373(11) 1.1651(8) 0.106(5) Uani 1 1 d . . .
H12A H 0.2894 0.1745 1.1356 0.127 Uiso 1 1 calc R . .
C13 C 0.1848(14) 0.1123(9) 1.1483(9) 0.103(5) Uani 1 1 d . . .
H13A H 0.1585 0.0802 1.1823 0.124 Uiso 1 1 calc R . .
C14 C 0.2094(11) 0.2091(9) 0.7921(5) 0.081(4) Uani 1 1 d . . .
C15 C 0.2005(10) 0.2873(12) 0.7881(6) 0.097(5) Uani 1 1 d . . .
H15A H 0.2236 0.3127 0.7485 0.116 Uiso 1 1 calc R . .
C16 C 0.1717(10) 0.1729(8) 0.8517(6) 0.071(4) Uani 1 1 d . . .
C17 C 0.1291(9) 0.2079(7) 0.9060(5) 0.055(3) Uani 1 1 d . . .
C18 C 0.2614(12) 0.1610(10) 0.7380(6) 0.105(5) Uani 1 1 d . . .
H18A H 0.2773 0.1109 0.7500 0.126 Uiso 1 1 calc R . .
C19 C 0.285(2) 0.1858(13) 0.6762(10) 0.179(11) Uani 1 1 d . . .
H19A H 0.2701 0.2368 0.6668 0.215 Uiso 1 1 calc R . .
C20 C 0.3290(18) 0.1458(15) 0.6221(9) 0.152(9) Uani 1 1 d . . .
C21 C 0.3905(16) 0.0329(14) 0.5733(9) 0.160(9) Uani 1 1 d . . .
H21A H 0.4023 -0.0195 0.5763 0.192 Uiso 1 1 calc R . .
C22 C 0.3504(16) 0.0651(17) 0.6262(10) 0.149(8) Uani 1 1 d . . .
H22A H 0.3354 0.0370 0.6665 0.179 Uiso 1 1 calc R . .
C23 C 0.393(2) 0.138(2) 0.5140(12) 0.186(12) Uani 1 1 d . . .
H23A H 0.4056 0.1655 0.4727 0.223 Uiso 1 1 calc R . .
C24 C 0.355(2) 0.1722(18) 0.5645(12) 0.239(17) Uani 1 1 d . . .
H24A H 0.3446 0.2244 0.5582 0.287 Uiso 1 1 calc R . .
C25 C 0.0948(10) 0.1721(8) 0.9694(7) 0.077(4) Uani 1 1 d . . .
C26 C 0.1545(11) 0.1565(7) 1.0232(6) 0.069(4) Uani 1 1 d . . .
C27 C 0.0024(12) 0.1509(8) 0.9733(6) 0.085(4) Uani 1 1 d . . .
C28 C -0.0289(12) 0.1145(9) 1.0364(11) 0.106(6) Uani 1 1 d . . .
C29 C 0.0329(12) 0.1005(9) 1.0908(7) 0.088(5) Uani 1 1 d . . .
H29A H 0.0119 0.0756 1.1314 0.105 Uiso 1 1 calc R . .
C30 C 0.1236(11) 0.1227(8) 1.0856(5) 0.075(4) Uani 1 1 d . . .
C31 C -0.1311(16) 0.0934(12) 1.0403(14) 0.135(8) Uani 1 1 d . . .
H31A H -0.1558 0.0707 1.0808 0.162 Uiso 1 1 calc R . .
C32 C -0.0655(11) 0.1679(9) 0.9220(10) 0.103(5) Uani 1 1 d . . .
H32A H -0.0469 0.1944 0.8816 0.124 Uiso 1 1 calc R . .
C33 C -0.1885(18) 0.1081(17) 0.982(2) 0.202(15) Uani 1 1 d . . .
H33A H -0.2504 0.0898 0.9821 0.243 Uiso 1 1 calc R . .
C34 C -0.1570(14) 0.1472(12) 0.9287(14) 0.134(7) Uani 1 1 d . . .
H34A H -0.1994 0.1614 0.8934 0.160 Uiso 1 1 calc R . .
C35 C 0.3091(14) 0.1294(19) 0.9952(9) 0.174(12) Uani 1 1 d . . .
H35A H 0.3702 0.1534 0.9944 0.262 Uiso 1 1 calc R . .
H35B H 0.2924 0.1135 0.9482 0.262 Uiso 1 1 calc R . .
H35C H 0.3110 0.0854 1.0257 0.262 Uiso 1 1 calc R . .
C36 C 0.1171(16) 0.0468(14) 0.8400(16) 0.175(10) Uani 1 1 d . . .
H36A H 0.1382 -0.0050 0.8466 0.262 Uiso 1 1 calc R . .
H36B H 0.1003 0.0545 0.7913 0.262 Uiso 1 1 calc R . .
H36C H 0.0629 0.0561 0.8694 0.262 Uiso 1 1 calc R . .
Cl1 Cl 0.3329(11) -0.1347(8) 0.4260(8) 0.319(6) Uiso 1 1 d D . .
O3 O 0.4098(14) -0.0939(14) 0.4317(16) 0.281(11) Uiso 1 1 d D . .
O4 O 0.2582(18) -0.1103(19) 0.4631(17) 0.38(2) Uiso 1 1 d D . .
O5 O 0.350(3) -0.2098(12) 0.443(2) 0.49(3) Uiso 1 1 d D . .
O6 O 0.302(3) -0.137(3) 0.3556(12) 0.50(3) Uiso 1 1 d D . .
O101 O 0.3587(14) -0.0271(11) 0.8357(11) 0.106(6) Uiso 0.50 1 d P . .
O10 O 0.512(3) -0.245(2) 0.8033(19) 0.241(16) Uiso 0.50 1 d PD . .
C41 C 0.5420(14) -0.2001(14) 0.8529(11) 0.056(6) Uiso 0.50 1 d PD . .
H41A H 0.5424 -0.2309 0.8956 0.067 Uiso 0.50 1 calc PR . .
H41B H 0.6078 -0.1900 0.8418 0.067 Uiso 0.50 1 calc PR . .
C42 C 0.509(4) -0.139(2) 0.8699(19) 0.154(14) Uiso 0.50 1 d PD . .
H42A H 0.5418 -0.1198 0.9105 0.232 Uiso 0.50 1 calc PR . .
H42B H 0.4431 -0.1455 0.8811 0.232 Uiso 0.50 1 calc PR . .
H42C H 0.5152 -0.1035 0.8315 0.232 Uiso 0.50 1 calc PR . .
O11 O 0.180(3) -0.245(2) 0.631(2) 0.198(13) Uiso 0.50 1 d PD . .
C39 C 0.027(2) -0.181(2) 0.7222(16) 0.111(10) Uiso 0.50 1 d P . .
H39A H -0.0390 -0.1808 0.7099 0.166 Uiso 0.50 1 calc PR . .
H39B H 0.0470 -0.1304 0.7338 0.166 Uiso 0.50 1 calc PR . .
H39C H 0.0364 -0.2143 0.7623 0.166 Uiso 0.50 1 calc PR . .
C40 C 0.098(7) -0.218(11) 0.645(10) 0.49(10) Uiso 0.50 1 d PD . .
H40A H 0.0567 -0.2573 0.6257 0.589 Uiso 0.50 1 calc PR . .
H40B H 0.0935 -0.1759 0.6117 0.589 Uiso 0.50 1 calc PR . .
O12 O -0.107(2) 0.0821(19) 1.2613(18) 0.168(11) Uiso 0.50 1 d P . .
C43 C -0.076(5) -0.008(5) 1.368(3) 0.23(2) Uiso 0.50 1 d P . .
C44 C -0.0537(17) 0.0671(15) 1.3075(12) 0.067(7) Uiso 0.50 1 d P . .
H44A H -0.0454 0.1135 1.3350 0.081 Uiso 0.50 1 calc PR . .
H44B H 0.0068 0.0562 1.2856 0.081 Uiso 0.50 1 calc PR . .

loop_
_atom_site_aniso_label
_atom_site_aniso_U_11
_atom_site_aniso_U_22
_atom_site_aniso_U_33
_atom_site_aniso_U_23
_atom_site_aniso_U_13
_atom_site_aniso_U_12
Cd1 0.205(2) 0.214(2) 0.0332(7) 0.000 0.000 0.0919(19)
O1 0.083(7) 0.110(10) 0.078(6) -0.017(6) 0.006(5) -0.013(7)
O2 0.079(8) 0.164(11) 0.068(6) 0.040(6) -0.001(5) -0.012(8)
N1 0.220(18) 0.156(16) 0.048(7) 0.034(9) -0.033(9) 0.044(14)
N2 0.168(14) 0.131(11) 0.030(6) -0.018(6) -0.008(8) 0.068(10)
C1 0.109(10) 0.045(9) 0.051(7) 0.002(6) -0.012(7) 0.018(7)
C2 0.069(8) 0.117(13) 0.040(6) 0.015(7) -0.004(6) 0.008(8)
C3 0.089(10) 0.098(13) 0.058(8) 0.031(8) 0.005(6) 0.023(9)
C4 0.090(10) 0.080(12) 0.065(9) 0.005(7) -0.001(7) 0.028(8)
C5 0.148(14) 0.045(8) 0.071(9) 0.011(7) 0.009(9) 0.018(8)
C6 0.122(12) 0.118(15) 0.039(6) 0.015(7) -0.001(7) 0.008(10)
C7 0.129(14) 0.176(18) 0.044(7) -0.012(8) -0.012(8) 0.069(12)
C8 0.137(17) 0.26(3) 0.053(9) 0.016(11) 0.030(11) 0.085(17)
C9 0.143(17) 0.105(14) 0.058(8) -0.002(8) 0.014(10) 0.036(13)
C10 0.168(19) 0.20(2) 0.072(10) 0.029(12) 0.003(11) 0.043(16)
C11 0.141(16) 0.101(14) 0.078(10) 0.012(9) 0.050(11) 0.039(13)
C12 0.101(13) 0.128(15) 0.088(11) 0.049(10) -0.020(10) 0.011(12)
C13 0.108(13) 0.090(12) 0.112(12) 0.047(9) -0.019(10) -0.006(10)
C14 0.153(14) 0.050(10) 0.040(6) -0.007(6) 0.000(7) 0.030(9)
C15 0.106(12) 0.146(17) 0.037(6) 0.013(8) 0.017(7) 0.009(11)
C16 0.109(11) 0.029(9) 0.074(8) -0.001(6) 0.010(7) 0.004(8)
C17 0.078(8) 0.030(8) 0.058(7) 0.020(5) 0.007(6) 0.006(6)
C18 0.168(15) 0.110(13) 0.036(6) -0.014(7) 0.006(8) -0.012(11)
C19 0.32(3) 0.137(19) 0.079(12) -0.002(11) 0.085(17) 0.00(2)
C20 0.21(2) 0.16(2) 0.080(12) 0.013(12) 0.058(13) 0.099(18)
C21 0.21(2) 0.20(2) 0.061(10) 0.030(12) 0.041(12) 0.059(16)
C22 0.161(19) 0.20(3) 0.084(13) 0.013(14) 0.031(12) 0.035(18)
C23 0.25(3) 0.21(3) 0.100(16) 0.095(18) 0.008(17) 0.04(2)
C24 0.38(4) 0.25(3) 0.090(14) -0.012(18) 0.12(2) 0.08(3)
C25 0.077(11) 0.091(11) 0.061(8) -0.005(7) 0.000(7) 0.026(9)
C26 0.089(11) 0.053(9) 0.064(8) 0.019(6) 0.000(7) 0.011(8)
C27 0.071(10) 0.096(11) 0.087(8) 0.000(7) 0.000(9) 0.016(9)
C28 0.090(13) 0.080(12) 0.148(15) -0.027(11) 0.047(11) -0.006(9)
C29 0.094(13) 0.101(12) 0.069(8) 0.012(7) 0.018(8) 0.027(10)
C30 0.097(11) 0.081(10) 0.048(7) 0.005(6) 0.014(7) -0.005(8)
C31 0.103(16) 0.121(16) 0.18(2) -0.019(14) 0.057(15) -0.014(14)
C32 0.066(11) 0.114(13) 0.128(14) 0.031(11) -0.003(10) 0.005(9)
C33 0.081(16) 0.20(3) 0.33(5) 0.08(3) 0.03(2) -0.039(17)
C34 0.075(14) 0.139(18) 0.19(2) 0.025(17) -0.003(13) 0.007(12)
C35 0.089(14) 0.35(4) 0.082(12) -0.006(17) 0.005(10) 0.022(19)
C36 0.114(16) 0.16(2) 0.25(3) 0.002(19) -0.043(18) -0.009(16)

loop_
_atom_type_symbol
_atom_type_description
_atom_type_scat_dispersion_real
_atom_type_scat_dispersion_imag
_atom_type_scat_source
C C 0.0033 0.0016 'International Tables Vol C Tables 4.2.6.8 and 6.1.1.4'
H H 0.0000 0.0000 'International Tables Vol C Tables 4.2.6.8 and 6.1.1.4'
N N 0.0061 0.0033 'International Tables Vol C Tables 4.2.6.8 and 6.1.1.4'
O O 0.0106 0.0060 'International Tables Vol C Tables 4.2.6.8 and 6.1.1.4'
Cl Cl 0.1484 0.1585 'International Tables Vol C Tables 4.2.6.8 and 6.1.1.4'
Cd Cd -0.8075 1.2024 'International Tables Vol C Tables 4.2.6.8 and 6.1.1.4'

loop_
_geom_angle_atom_site_label_1
_geom_angle_atom_site_label_2
_geom_angle_atom_site_label_3
_geom_angle
_geom_angle_site_symmetry_1
_geom_angle_site_symmetry_3
_geom_angle_publ_flag
O3 Cd1 O3 179.1(16) 2_655 . ?
O3 Cd1 N2 87.8(9) 2_655 1_554 ?
O3 Cd1 N2 92.8(9) . 1_554 ?
O3 Cd1 N2 92.8(9) 2_655 2_654 ?
O3 Cd1 N2 87.8(9) . 2_654 ?
N2 Cd1 N2 90.7(6) 1_554 2_654 ?
O3 Cd1 N1 85.2(9) 2_655 . ?
O3 Cd1 N1 94.1(9) . . ?
N2 Cd1 N1 89.0(4) 1_554 . ?
N2 Cd1 N1 178.1(7) 2_654 . ?
O3 Cd1 N1 94.1(9) 2_655 2_655 ?
O3 Cd1 N1 85.2(9) . 2_655 ?
N2 Cd1 N1 178.1(7) 1_554 2_655 ?
N2 Cd1 N1 89.0(4) 2_654 2_655 ?
N1 Cd1 N1 91.3(7) . 2_655 ?
C36 O1 C16 119.3(14) . . ?
C35 O2 C26 119.0(16) . . ?
C21 N1 C23 116(2) . . ?
C21 N1 Cd1 119.6(17) . . ?
C23 N1 Cd1 124.8(15) . . ?
C8 N2 C7 119.8(13) . . ?
C8 N2 Cd1 121.4(13) . 1_556 ?
C7 N2 Cd1 118.4(13) . 1_556 ?
C15 C1 C6 123.5(13) . . ?
C15 C1 C2 119.8(13) . . ?
C6 C1 C2 116.7(12) . . ?
C17 C2 C1 120.4(11) . . ?
C17 C2 C3 123.4(11) . . ?
C1 C2 C3 116.2(13) . . ?
C4 C3 C2 123.8(12) . . ?
C3 C4 C5 119.7(12) . . ?
C6 C5 C4 118.1(13) . . ?
C5 C6 C1 125.2(12) . . ?
C9 C7 N2 121.2(17) . . ?
N2 C8 C10 124.0(16) . . ?
C11 C9 C7 120.9(18) . . ?
C8 C10 C11 113(2) . . ?
C9 C11 C10 120.2(18) . . ?
C9 C11 C12 125.0(15) . . ?
C10 C11 C12 114.9(19) . . ?
C13 C12 C11 126.9(17) . . ?
C12 C13 C30 133.5(15) . . ?
C15 C14 C16 117.3(11) . . ?
C15 C14 C18 124.0(12) . . ?
C16 C14 C18 118.6(13) . . ?
C1 C15 C14 121.7(12) . . ?
C17 C16 O1 117.1(11) . . ?
C17 C16 C14 125.7(12) . . ?
O1 C16 C14 117.0(11) . . ?
C16 C17 C2 115.0(10) . . ?
C16 C17 C25 126.5(12) . . ?
C2 C17 C25 118.5(11) . . ?
C19 C18 C14 123.3(17) . . ?
C18 C19 C20 128(2) . . ?
C24 C20 C19 126(2) . . ?
C24 C20 C22 110.4(19) . . ?
C19 C20 C22 123.1(19) . . ?
N1 C21 C22 125(2) . . ?
C21 C22 C20 118.7(19) . . ?
C24 C23 N1 122(2) . . ?
C20 C24 C23 129(3) . . ?
C26 C25 C27 120.4(13) . . ?
C26 C25 C17 120.4(13) . . ?
C27 C25 C17 119.2(12) . . ?
O2 C26 C25 119.7(11) . . ?
O2 C26 C30 118.2(12) . . ?
C25 C26 C30 121.9(14) . . ?
C25 C27 C32 124.4(13) . . ?
C25 C27 C28 117.7(13) . . ?
C32 C27 C28 117.7(16) . . ?
C29 C28 C27 120.8(14) . . ?
C29 C28 C31 122.4(19) . . ?
C27 C28 C31 116.9(19) . . ?
C30 C29 C28 120.0(13) . . ?
C29 C30 C26 119.0(12) . . ?
C29 C30 C13 117.6(12) . . ?
C26 C30 C13 123.3(14) . . ?
C33 C31 C28 119(2) . . ?
C34 C32 C27 122.4(17) . . ?
C34 C33 C31 121(2) . . ?
C33 C34 C32 123(2) . . ?
O3 Cl1 O4 116.1(16) . . ?
O3 Cl1 O5 110.6(15) . . ?
O4 Cl1 O5 108.8(16) . . ?
O3 Cl1 O6 110.7(14) . . ?
O4 Cl1 O6 105.2(15) . . ?
O5 Cl1 O6 104.7(16) . . ?
Cl1 O3 Cd1 160.5(18) . . ?
C42 C41 O10 127(3) . . ?
O11 C40 C39 140(10) . . ?
O12 C44 C43 122(3) . . ?

loop_
_geom_bond_atom_site_label_1
_geom_bond_atom_site_label_2
_geom_bond_distance
_geom_bond_site_symmetry_2
_geom_bond_publ_flag
Cd1 O3 2.12(2) 2_655 ?
Cd1 O3 2.12(2) . ?
Cd1 N2 2.365(13) 1_554 ?
Cd1 N2 2.365(13) 2_654 ?
Cd1 N1 2.391(19) . ?
Cd1 N1 2.391(19) 2_655 ?
O1 C36 1.36(2) . ?
O1 C16 1.407(15) . ?
O2 C35 1.35(3) . ?
O2 C26 1.370(17) . ?
N1 C21 1.29(2) . ?
N1 C23 1.32(3) . ?
N2 C8 1.29(2) . ?
N2 C7 1.39(2) . ?
N2 Cd1 2.365(13) 1_556 ?
C1 C15 1.345(19) . ?
C1 C6 1.402(19) . ?
C1 C2 1.469(17) . ?
C2 C17 1.445(17) . ?
C2 C3 1.482(19) . ?
C3 C4 1.324(19) . ?
C4 C5 1.441(19) . ?
C5 C6 1.384(19) . ?
C7 C9 1.38(2) . ?
C8 C10 1.43(3) . ?
C9 C11 1.31(2) . ?
C10 C11 1.52(3) . ?
C11 C12 1.53(3) . ?
C12 C13 1.26(2) . ?
C13 C30 1.51(2) . ?
C14 C15 1.40(2) . ?
C14 C16 1.428(18) . ?
C14 C18 1.545(19) . ?
C16 C17 1.365(16) . ?
C17 C25 1.467(17) . ?
C18 C19 1.32(2) . ?
C19 C20 1.42(3) . ?
C20 C24 1.26(3) . ?
C20 C22 1.47(3) . ?
C21 C22 1.31(3) . ?
C23 C24 1.27(3) . ?
C25 C26 1.377(18) . ?
C25 C27 1.39(2) . ?
C26 C30 1.418(16) . ?
C27 C32 1.43(2) . ?
C27 C28 1.45(2) . ?
C28 C29 1.40(2) . ?
C28 C31 1.52(3) . ?
C29 C30 1.372(19) . ?
C31 C33 1.41(4) . ?
C32 C34 1.38(2) . ?
C33 C34 1.33(3) . ?
Cl1 O3 1.331(15) . ?
Cl1 O4 1.366(16) . ?
Cl1 O5 1.402(17) . ?
Cl1 O6 1.430(17) . ?
O10 C41 1.324(18) . ?
C41 C42 1.23(3) . ?
O11 C40 1.30(2) . ?
C39 C40 1.93(13) . ?
O12 C44 1.21(4) . ?
C43 C44 1.80(8) . ?
